data_2221041
loop_
_publ_author_name
'Noroozi Pesyan, Nader'
'Omidkhah, Negar'
'Maghsoodi, Mina'
'Patrick, Brian O'

_publ_section_title
;
 5-(2,6-Dimethoxyphenoxy)-2-methylsulfanylmethyl-2<i>H</i>-tetrazole
;
_journal_coeditor_code CV2515
_journal_issue 3
_journal_name_full 'Acta Crystallographica Section E'
_journal_page_first o655
_journal_paper_doi 10.1107/S1600536809006138
_journal_volume 65
_journal_year 2009
_chemical_formula_iupac 'C11 H14 N4 O3 S'
_chemical_formula_moiety 'C11 H14 N4 O3 S'
_chemical_formula_sum 'C11 H14 N4 O3 S'
_chemical_formula_weight 282.32
_chemical_name_systematic
;
5-(2,6-Dimethoxyphenoxy)-2-methylsulfanylmethyl-2<i>H</i>-tetrazole
;
_space_group_IT_number 29
_symmetry_cell_setting orthorhombic
_symmetry_space_group_name_Hall 'P 2c -2ac'
_symmetry_space_group_name_H-M 'P c a 21'
_atom_sites_solution_hydrogens geom
_atom_sites_solution_primary direct
_atom_sites_solution_secondary difmap
_audit_creation_method SHELXL-97
_cell_angle_alpha 90.00
_cell_angle_beta 90.00
_cell_angle_gamma 90.00
_cell_formula_units_Z 4
_cell_length_a 12.1795(5)
_cell_length_b 11.0809(4)
_cell_length_c 9.9026(4)
_cell_measurement_reflns_used 4562
_cell_measurement_temperature 173(2)
_cell_measurement_theta_max 27.78
_cell_measurement_theta_min 2.76
_cell_volume 1336.45(9)
_computing_cell_refinement 'APEX2 (Bruker, 2008)'
_computing_data_collection 'APEX2 (Bruker, 2008)'
_computing_data_reduction 'SAINT (Bruker, 2008)'
_computing_molecular_graphics 'ORTEP-3 (Farrugia, 1997)'
_computing_publication_material 'SHELXTL (Sheldrick, 2008)'
_computing_structure_refinement 'SHELXTL (Sheldrick, 2008)'
_computing_structure_solution 'SIR (Altomare <i>et al.</i>,  1999)'
_diffrn_ambient_temperature 173(2)
_diffrn_measured_fraction_theta_full 0.966
_diffrn_measured_fraction_theta_max 0.966
_diffrn_measurement_device_type 'Bruker X8 APEXII'
_diffrn_measurement_method Area-detector
_diffrn_radiation_monochromator graphite
_diffrn_radiation_source 'fine-focus sealed tube'
_diffrn_radiation_type MoK\a
_diffrn_radiation_wavelength 0.71073
_diffrn_reflns_av_R_equivalents 0.0204
_diffrn_reflns_av_sigmaI/netI 0.0239
_diffrn_reflns_limit_h_max 15
_diffrn_reflns_limit_h_min -16
_diffrn_reflns_limit_k_max 14
_diffrn_reflns_limit_k_min -14
_diffrn_reflns_limit_l_max 12
_diffrn_reflns_limit_l_min -12
_diffrn_reflns_number 7950
_diffrn_reflns_theta_full 28.01
_diffrn_reflns_theta_max 28.01
_diffrn_reflns_theta_min 1.84
_exptl_absorpt_coefficient_mu 0.252
_exptl_absorpt_correction_T_max 0.975
_exptl_absorpt_correction_T_min 0.871
_exptl_absorpt_correction_type multi-scan
_exptl_absorpt_process_details '(SADABS; Bruker, 2008)'
_exptl_crystal_colour colourless
_exptl_crystal_density_diffrn 1.403
_exptl_crystal_density_method 'not measured'
_exptl_crystal_description irregular
_exptl_crystal_F_000 592
_exptl_crystal_size_max 0.50
_exptl_crystal_size_mid 0.25
_exptl_crystal_size_min 0.10
_refine_diff_density_max 0.183
_refine_diff_density_min -0.153
_refine_ls_abs_structure_details 'Flack (1983), 1220 Friedel pairs'
_refine_ls_abs_structure_Flack 0.06(6)
_refine_ls_extinction_method none
_refine_ls_goodness_of_fit_ref 1.079
_refine_ls_hydrogen_treatment constr
_refine_ls_matrix_type full
_refine_ls_number_parameters 175
_refine_ls_number_reflns 2873
_refine_ls_number_restraints 1
_refine_ls_restrained_S_all 1.078
_refine_ls_R_factor_all 0.0294
_refine_ls_R_factor_gt 0.0263
_refine_ls_shift/su_max 0.002
_refine_ls_shift/su_mean 0.000
_refine_ls_structure_factor_coef Fsqd
_refine_ls_weighting_details 'calc w=1/[\s^2^(Fo^2^)+(0.0323P)^2^+0.1529P] where P=(Fo^2^+2Fc^2^)/3'
_refine_ls_weighting_scheme calc
_refine_ls_wR_factor_gt 0.0653
_refine_ls_wR_factor_ref 0.0670
_reflns_number_gt 2670
_reflns_number_total 2873
_reflns_threshold_expression I>2\s(I)
_cod_data_source_file cv2515.cif
_cod_data_source_block I
_cod_database_code 2221041
_cod_database_fobs_code 2221041

loop_
_symmetry_equiv_pos_as_xyz
'x, y, z'
'-x, -y, z+1/2'
'-x+1/2, y, z+1/2'
'x+1/2, -y, z'

loop_
_atom_site_type_symbol
_atom_site_label
_atom_site_fract_x
_atom_site_fract_y
_atom_site_fract_z
_atom_site_U_iso_or_equiv
_atom_site_adp_type
_atom_site_calc_flag
_atom_site_refinement_flags
_atom_site_occupancy
_atom_site_disorder_assembly
_atom_site_disorder_group
C C1 0.56871(11) 0.77249(11) 0.88143(15) 0.0219(3) Uani d . 1 . .
C C2 0.65815(12) 0.75439(12) 0.96546(15) 0.0236(3) Uani d . 1 . .
C C3 0.74485(12) 0.83700(14) 0.96021(18) 0.0282(3) Uani d . 1 . .
H H3 0.8075 0.8264 1.0161 0.034 Uiso calc R 1 . .
C C4 0.73884(12) 0.93401(13) 0.87333(17) 0.0296(3) Uani d . 1 . .
H H4 0.7984 0.9893 0.8700 0.035 Uiso calc R 1 . .
C C5 0.64873(13) 0.95357(13) 0.79062(17) 0.0279(3) Uani d . 1 . .
H H5 0.6460 1.0215 0.7322 0.033 Uiso calc R 1 . .
C C6 0.56210(12) 0.87112(12) 0.79505(15) 0.0244(3) Uani d . 1 . .
C C7 0.74036(16) 0.64203(15) 1.1436(2) 0.0417(4) Uani d . 1 . .
H H7A 0.8086 0.6213 1.0966 0.063 Uiso calc R 1 . .
H H7B 0.7216 0.5776 1.2073 0.063 Uiso calc R 1 . .
H H7C 0.7503 0.7179 1.1930 0.063 Uiso calc R 1 . .
C C8 0.45668(14) 0.97946(14) 0.6331(2) 0.0388(4) Uani d . 1 . .
H H8A 0.4621 1.0539 0.6861 0.058 Uiso calc R 1 . .
H H8B 0.3848 0.9761 0.5887 0.058 Uiso calc R 1 . .
H H8C 0.5148 0.9782 0.5646 0.058 Uiso calc R 1 . .
C C9 0.39202(11) 0.70979(11) 0.94053(14) 0.0213(3) Uani d . 1 . .
C C10 0.12256(13) 0.65157(14) 1.0324(2) 0.0334(3) Uani d . 1 . .
H H10A 0.0972 0.6804 1.1217 0.040 Uiso calc R 1 . .
H H10B 0.1216 0.5622 1.0341 0.040 Uiso calc R 1 . .
C C11 0.05905(16) 0.59888(17) 0.77160(19) 0.0451(4) Uani d . 1 . .
H H11A 0.1360 0.6080 0.7445 0.068 Uiso calc R 1 . .
H H11B 0.0113 0.6157 0.6941 0.068 Uiso calc R 1 . .
H H11C 0.0464 0.5162 0.8031 0.068 Uiso calc R 1 . .
N N1 0.30621(9) 0.63680(9) 0.92891(14) 0.0250(3) Uani d . 1 . .
N N2 0.23531(10) 0.69247(10) 1.01082(14) 0.0266(3) Uani d . 1 . .
N N3 0.27358(11) 0.79161(11) 1.06706(16) 0.0328(3) Uani d . 1 . .
N N4 0.37580(11) 0.80385(11) 1.02308(15) 0.0298(3) Uani d . 1 . .
O O1 0.65369(8) 0.65558(9) 1.04724(12) 0.0297(2) Uani d . 1 . .
O O2 0.46880(9) 0.87735(9) 0.72061(12) 0.0316(3) Uani d . 1 . .
O O3 0.48597(8) 0.68410(8) 0.87649(10) 0.0231(2) Uani d . 1 . .
S S1 0.02856(3) 0.70315(4) 0.90562(6) 0.04717(14) Uani d . 1 . .

loop_
_atom_site_aniso_label
_atom_site_aniso_U_11
_atom_site_aniso_U_22
_atom_site_aniso_U_33
_atom_site_aniso_U_12
_atom_site_aniso_U_13
_atom_site_aniso_U_23
C1 0.0180(6) 0.0215(6) 0.0261(8) -0.0025(5) 0.0015(6) -0.0033(5)
C2 0.0226(7) 0.0245(6) 0.0237(8) 0.0029(5) 0.0009(6) -0.0048(5)
C3 0.0182(7) 0.0354(7) 0.0310(9) -0.0003(5) -0.0019(6) -0.0091(6)
C4 0.0239(7) 0.0294(7) 0.0354(9) -0.0069(5) 0.0059(6) -0.0086(6)
C5 0.0292(7) 0.0237(6) 0.0308(8) -0.0041(5) 0.0051(6) -0.0009(6)
C6 0.0239(7) 0.0249(6) 0.0243(8) 0.0007(5) 0.0008(6) -0.0018(5)
C7 0.0426(10) 0.0425(8) 0.0400(10) 0.0014(8) -0.0177(9) 0.0046(8)
C8 0.0417(9) 0.0323(8) 0.0425(10) -0.0001(7) -0.0069(9) 0.0140(7)
C9 0.0203(6) 0.0197(5) 0.0238(8) 0.0018(5) -0.0028(6) 0.0026(5)
C10 0.0221(7) 0.0346(7) 0.0436(9) -0.0046(6) 0.0078(7) -0.0024(7)
C11 0.0453(11) 0.0475(10) 0.0423(11) -0.0133(8) -0.0079(9) 0.0117(8)
N1 0.0201(5) 0.0251(5) 0.0298(7) -0.0018(4) 0.0008(5) -0.0012(5)
N2 0.0209(6) 0.0257(6) 0.0332(8) -0.0011(5) 0.0028(5) -0.0010(5)
N3 0.0267(6) 0.0288(6) 0.0430(9) -0.0028(5) 0.0053(6) -0.0072(5)
N4 0.0244(6) 0.0267(6) 0.0382(8) -0.0030(5) 0.0022(6) -0.0059(5)
O1 0.0279(6) 0.0299(5) 0.0312(6) 0.0007(4) -0.0075(5) 0.0025(4)
O2 0.0296(6) 0.0292(5) 0.0361(7) -0.0045(4) -0.0102(5) 0.0098(4)
O3 0.0187(5) 0.0204(4) 0.0302(6) -0.0028(3) -0.0003(4) -0.0023(4)
S1 0.02395(18) 0.0424(2) 0.0752(4) 0.00636(16) -0.0048(2) 0.0022(2)

loop_
_atom_type_symbol
_atom_type_description
_atom_type_scat_dispersion_real
_atom_type_scat_dispersion_imag
_atom_type_scat_source
C C 0.0033 0.0016 'International Tables Vol C Tables 4.2.6.8 and 6.1.1.4'
H H 0.0000 0.0000 'International Tables Vol C Tables 4.2.6.8 and 6.1.1.4'
N N 0.0061 0.0033 'International Tables Vol C Tables 4.2.6.8 and 6.1.1.4'
O O 0.0106 0.0060 'International Tables Vol C Tables 4.2.6.8 and 6.1.1.4'
S S 0.1246 0.1234 'International Tables Vol C Tables 4.2.6.8 and 6.1.1.4'

loop_
_geom_angle_atom_site_label_1
_geom_angle_atom_site_label_2
_geom_angle_atom_site_label_3
_geom_angle_site_symmetry_1
_geom_angle_site_symmetry_3
_geom_angle
_geom_angle_publ_flag
C9 O3 C1 . . 116.61(10) ?
N2 C10 S1 . . 113.52(12) ?
C10 S1 C11 . . 100.37(9) ?
C2 C1 C6 . . 121.93(12) ?
C2 C1 O3 . . 118.92(12) ?
C6 C1 O3 . . 118.99(12) ?
O1 C2 C1 . . 116.22(12) ?
O1 C2 C3 . . 125.32(13) ?
C1 C2 C3 . . 118.47(13) ?
C4 C3 C2 . . 119.57(14) ?
C4 C3 H3 . . 120.2 ?
C2 C3 H3 . . 120.2 ?
C3 C4 C5 . . 122.18(13) ?
C3 C4 H4 . . 118.9 ?
C5 C4 H4 . . 118.9 ?
C4 C5 C6 . . 118.51(14) ?
C4 C5 H5 . . 120.7 ?
C6 C5 H5 . . 120.7 ?
O2 C6 C1 . . 115.02(12) ?
O2 C6 C5 . . 125.64(13) ?
C1 C6 C5 . . 119.33(14) ?
O1 C7 H7A . . 109.5 ?
O1 C7 H7B . . 109.5 ?
H7A C7 H7B . . 109.5 ?
O1 C7 H7C . . 109.5 ?
H7A C7 H7C . . 109.5 ?
H7B C7 H7C . . 109.5 ?
O2 C8 H8A . . 109.5 ?
O2 C8 H8B . . 109.5 ?
H8A C8 H8B . . 109.5 ?
O2 C8 H8C . . 109.5 ?
H8A C8 H8C . . 109.5 ?
H8B C8 H8C . . 109.5 ?
N1 C9 O3 . . 120.17(11) ?
N1 C9 N4 . . 114.28(12) ?
O3 C9 N4 . . 125.50(12) ?
N2 C10 H10A . . 108.9 ?
S1 C10 H10A . . 108.9 ?
N2 C10 H10B . . 108.9 ?
S1 C10 H10B . . 108.9 ?
H10A C10 H10B . . 107.7 ?
S1 C11 H11A . . 109.5 ?
S1 C11 H11B . . 109.5 ?
H11A C11 H11B . . 109.5 ?
S1 C11 H11C . . 109.5 ?
H11A C11 H11C . . 109.5 ?
H11B C11 H11C . . 109.5 ?
C9 N1 N2 . . 100.09(11) ?
N3 N2 N1 . . 114.41(12) ?
N3 N2 C10 . . 121.96(13) ?
N1 N2 C10 . . 123.56(12) ?
N2 N3 N4 . . 106.18(12) ?
N3 N4 C9 . . 105.04(12) ?
C2 O1 C7 . . 116.81(12) ?
C6 O2 C8 . . 117.09(12) ?

loop_
_geom_bond_atom_site_label_1
_geom_bond_atom_site_label_2
_geom_bond_site_symmetry_2
_geom_bond_distance
_geom_bond_publ_flag
C1 O3 . 1.4062(15) ?
C9 O3 . 1.3388(17) ?
N2 C10 . 1.4618(19) ?
S1 C10 . 1.792(2) ?
C6 O2 . 1.3562(18) ?
C2 O1 . 1.3630(17) ?
C1 C2 . 1.385(2) ?
C1 C6 . 1.390(2) ?
C2 C3 . 1.399(2) ?
C3 C4 . 1.379(2) ?
C3 H3 . 0.9500 ?
C4 C5 . 1.386(2) ?
C4 H4 . 0.9500 ?
C5 C6 . 1.3964(19) ?
C5 H5 . 0.9500 ?
C7 O1 . 1.431(2) ?
C7 H7A . 0.9800 ?
C7 H7B . 0.9800 ?
C7 H7C . 0.9800 ?
C8 O2 . 1.4330(18) ?
C8 H8A . 0.9800 ?
C8 H8B . 0.9800 ?
C8 H8C . 0.9800 ?
C9 N1 . 1.3265(17) ?
C9 N4 . 1.3393(18) ?
C10 H10A . 0.9900 ?
C10 H10B . 0.9900 ?
C11 S1 . 1.798(2) ?
C11 H11A . 0.9800 ?
C11 H11B . 0.9800 ?
C11 H11C . 0.9800 ?
N1 N2 . 1.3357(17) ?
N2 N3 . 1.3169(17) ?
N3 N4 . 1.3260(18) ?

loop_
_geom_hbond_atom_site_label_D
_geom_hbond_atom_site_label_H
_geom_hbond_atom_site_label_A
_geom_hbond_site_symmetry_A
_geom_hbond_distance_DH
_geom_hbond_distance_HA
_geom_hbond_distance_DA
_geom_hbond_angle_DHA
_geom_hbond_publ_flag
C10 H10B O1 4_465 0.99 2.448 3.4277(19) 169.92 yes
C11 H11C O3 4_465 0.98 2.449 3.421(2) 171.53 yes
C11 H11B O1 3_554 0.98 2.520 3.471(2) 163.31 yes
C10 H10A O2 3_555 0.99 2.524 3.312(2) 136.50 yes

loop_
_geom_torsion_atom_site_label_1
_geom_torsion_atom_site_label_2
_geom_torsion_atom_site_label_3
_geom_torsion_atom_site_label_4
_geom_torsion_site_symmetry_1
_geom_torsion_site_symmetry_2
_geom_torsion_site_symmetry_3
_geom_torsion_site_symmetry_4
_geom_torsion
_geom_torsion_publ_flag
C6 C1 O3 C9 . . . . -79.52(17) ?
N4 C9 O3 C1 . . . . -9.6(2) ?
C6 C1 C2 O1 . . . . 178.73(13) ?
O3 C1 C2 O1 . . . . -5.86(18) ?
C6 C1 C2 C3 . . . . -1.4(2) ?
O3 C1 C2 C3 . . . . 174.02(13) ?
O1 C2 C3 C4 . . . . -179.56(14) ?
C1 C2 C3 C4 . . . . 0.6(2) ?
C2 C3 C4 C5 . . . . 0.5(2) ?
C3 C4 C5 C6 . . . . -0.7(2) ?
C2 C1 C6 O2 . . . . -179.07(13) ?
O3 C1 C6 O2 . . . . 5.51(18) ?
C2 C1 C6 C5 . . . . 1.2(2) ?
O3 C1 C6 C5 . . . . -174.26(13) ?
C4 C5 C6 O2 . . . . -179.84(14) ?
C4 C5 C6 C1 . . . . -0.1(2) ?
O3 C9 N1 N2 . . . . 177.52(12) ?
N4 C9 N1 N2 . . . . -0.13(16) ?
C9 N1 N2 N3 . . . . 0.54(16) ?
C9 N1 N2 C10 . . . . 177.63(14) ?
S1 C10 N2 N3 . . . . 93.31(17) ?
S1 C10 N2 N1 . . . . -83.56(15) ?
N1 N2 N3 N4 . . . . -0.76(18) ?
C10 N2 N3 N4 . . . . -177.90(15) ?
N2 N3 N4 C9 . . . . 0.60(17) ?
N1 C9 N4 N3 . . . . -0.31(17) ?
O3 C9 N4 N3 . . . . -177.81(14) ?
C1 C2 O1 C7 . . . . -174.19(14) ?
C3 C2 O1 C7 . . . . 5.9(2) ?
C1 C6 O2 C8 . . . . 178.13(14) ?
C5 C6 O2 C8 . . . . -2.1(2) ?
N1 C9 O3 C1 . . . . 173.03(12) ?
C2 C1 O3 C9 . . . . 104.93(14) ?
N2 C10 S1 C11 . . . . 78.85(13) ?

loop_
_cod_related_entry_id
_cod_related_entry_database
_cod_related_entry_code
1 ChemSpider 24741800
